data_1540665
loop_
_publ_author_name
'Ju, Huiyeong'
'Park, In-Hyeok'
'Lee, Eunji'
'Kim, Seulgi'
'Jung, Jong Hwa'
'Ikeda, Mari'
'Habata, Yoichi'
'Lee, Shim Sung'

_publ_section_title
;
 Guest-triggered assembly of zinc(ii) supramolecular isomers with
 accompanying dimensional change and reversible
 single-crystal-to-single-crystal transformation
;
_journal_issue 9
_journal_name_full CrystEngComm
_journal_page_first 1600
_journal_paper_doi 10.1039/C5CE02194D
_journal_volume 18
_journal_year 2016
_chemical_formula_moiety 'C22 H20 N4 O4 Zn'
_chemical_formula_sum 'C22 H20 N4 O4 Zn'
_chemical_formula_weight 469.79
_chemical_name_systematic
; 
 ? 
;
_space_group_IT_number 61
_symmetry_cell_setting orthorhombic
_symmetry_space_group_name_Hall '-P 2ac 2ab'
_symmetry_space_group_name_H-M 'P b c a'
_atom_sites_solution_hydrogens geom
_atom_sites_solution_primary direct
_atom_sites_solution_secondary difmap
_audit_creation_method SHELXL-97
_audit_update_record
;
2015-12-03 deposited with the CCDC.
2015-12-09 downloaded from the CCDC.
;
_cell_angle_alpha 90.00
_cell_angle_beta 90.00
_cell_angle_gamma 90.00
_cell_formula_units_Z 8
_cell_length_a 18.6866(13)
_cell_length_b 15.8553(12)
_cell_length_c 22.302(2)
_cell_measurement_reflns_used 9929
_cell_measurement_temperature 173(2)
_cell_measurement_theta_max 27.21
_cell_measurement_theta_min 2.48
_cell_volume 6607.7(9)
_computing_cell_refinement 'Bruker SAINT'
_computing_data_collection 'Bruker APEX2'
_computing_data_reduction 'Bruker SAINT'
_computing_molecular_graphics 'Bruker SHELXTL'
_computing_publication_material 'Bruker SHELXTL'
_computing_structure_refinement 'SHELXL-97 (Sheldrick, 2008)'
_computing_structure_solution 'SHELXS-97 (Sheldrick, 2008)'
_diffrn_ambient_temperature 173(2)
_diffrn_measured_fraction_theta_full 0.940
_diffrn_measured_fraction_theta_max 0.940
_diffrn_measurement_device_type 'Bruker APEX-II CCD'
_diffrn_measurement_method '\f and \w scans'
_diffrn_radiation_monochromator graphite
_diffrn_radiation_source 'fine-focus sealed tube'
_diffrn_radiation_type MoK\a
_diffrn_radiation_wavelength 0.71073
_diffrn_reflns_av_R_equivalents 0.1110
_diffrn_reflns_av_sigmaI/netI 0.1790
_diffrn_reflns_limit_h_max 23
_diffrn_reflns_limit_h_min -22
_diffrn_reflns_limit_k_max 17
_diffrn_reflns_limit_k_min -17
_diffrn_reflns_limit_l_max 26
_diffrn_reflns_limit_l_min -26
_diffrn_reflns_number 57668
_diffrn_reflns_theta_full 26.00
_diffrn_reflns_theta_max 26.00
_diffrn_reflns_theta_min 1.83
_exptl_absorpt_coefficient_mu 0.767
_exptl_absorpt_correction_T_max 0.9096
_exptl_absorpt_correction_T_min 0.8226
_exptl_absorpt_correction_type multi-scan
_exptl_absorpt_process_details SADABS
_exptl_crystal_colour colourless
_exptl_crystal_density_diffrn 0.944
_exptl_crystal_density_method 'not measured'
_exptl_crystal_description block
_exptl_crystal_F_000 1936
_exptl_crystal_size_max 0.27
_exptl_crystal_size_mid 0.19
_exptl_crystal_size_min 0.13
_refine_diff_density_max 1.652
_refine_diff_density_min -1.364
_refine_diff_density_rms 0.136
_refine_ls_extinction_method none
_refine_ls_goodness_of_fit_ref 1.024
_refine_ls_hydrogen_treatment constr
_refine_ls_matrix_type full
_refine_ls_number_parameters 280
_refine_ls_number_reflns 6101
_refine_ls_number_restraints 18
_refine_ls_restrained_S_all 1.029
_refine_ls_R_factor_all 0.2215
_refine_ls_R_factor_gt 0.1201
_refine_ls_shift/su_max 0.011
_refine_ls_shift/su_mean 0.001
_refine_ls_structure_factor_coef Fsqd
_refine_ls_weighting_details 'calc w=1/[\s^2^(Fo^2^)+(0.1903P)^2^+0.0000P] where P=(Fo^2^+2Fc^2^)/3'
_refine_ls_weighting_scheme calc
_refine_ls_wR_factor_gt 0.3174
_refine_ls_wR_factor_ref 0.3491
_reflns_number_gt 2514
_reflns_number_total 6101
_reflns_threshold_expression >2sigma(I)
_cod_data_source_file c5ce02194d2.cif
_cod_data_source_block 2a
_cod_depositor_comments
;
The following automatic conversions were performed:

'_symmetry_cell_setting' value 'Orthorhombic' changed to
'orthorhombic' according to
/usr/data/users/saulius/crontab/automatic-downloads/rss-feeds/RSC/lib/dictionaries/cif_core.dic
dictionary named 'cif_core.dic' version 2.4.2 from 2011-04-26.

Automatic conversion script
Id: cif_fix_values 4268 2015-11-12 08:31:59Z antanas 

 Adding full bibliography for 1540663--1540667.cif.
;
_cod_original_cell_volume 6607.6(9)
_cod_original_sg_symbol_H-M Pbca
_cod_database_code 1540665

loop_
_symmetry_equiv_pos_as_xyz
'x, y, z'
'-x+1/2, -y, z+1/2'
'-x, y+1/2, -z+1/2'
'x+1/2, -y+1/2, -z'
'-x, -y, -z'
'x-1/2, y, -z-1/2'
'x, -y-1/2, z-1/2'
'-x-1/2, y-1/2, z'

loop_
_atom_site_label
_atom_site_type_symbol
_atom_site_fract_x
_atom_site_fract_y
_atom_site_fract_z
_atom_site_U_iso_or_equiv
_atom_site_adp_type
_atom_site_occupancy
_atom_site_symmetry_multiplicity
_atom_site_calc_flag
_atom_site_refinement_flags
Zn1 Zn 1.07882(4) 1.06649(6) 0.28056(5) 0.0487(5) Uani 1 1 d .
O1 O 1.0125(2) 1.1504(4) 0.2438(3) 0.067(2) Uani 1 1 d .
O2 O 0.9283(2) 1.0626(3) 0.2817(3) 0.0465(16) Uani 1 1 d .
O3 O 0.6783(3) 1.1010(5) 0.2264(3) 0.068(2) Uani 1 1 d .
O4 O 0.6434(3) 1.2105(4) 0.1701(4) 0.087(3) Uani 1 1 d .
N1 N 1.0779(3) 0.9622(4) 0.2271(3) 0.048(2) Uani 1 1 d .
N2 N 1.0781(3) 0.7477(4) 0.1168(4) 0.050(2) Uani 1 1 d .
N3 N 1.0721(3) 0.6262(4) 0.0235(4) 0.053(2) Uani 1 1 d .
N4 N 1.0711(3) 0.4855(5) -0.1355(4) 0.056(2) Uani 1 1 d .
C1 C 1.0213(5) 0.9144(5) 0.2175(5) 0.055(3) Uani 1 1 d .
H1A H 0.9783 0.9296 0.2374 0.066 Uiso 1 1 calc R
C2 C 1.0193(4) 0.8465(6) 0.1823(5) 0.059(3) Uani 1 1 d .
H2A H 0.9755 0.8167 0.1780 0.070 Uiso 1 1 calc R
C3 C 1.0769(4) 0.8192(5) 0.1531(5) 0.052(3) Uani 1 1 d .
C4 C 1.1421(4) 0.8632(6) 0.1670(5) 0.066(3) Uani 1 1 d .
H4A H 1.1872 0.8422 0.1541 0.079 Uiso 1 1 calc R
C5 C 1.1372(5) 0.9357(6) 0.1990(6) 0.085(4) Uani 1 1 d .
H5A H 1.1787 0.9700 0.2018 0.103 Uiso 1 1 calc R
C6 C 1.1428(4) 0.7157(6) 0.0909(5) 0.074(3) Uani 1 1 d .
H6A H 1.1626 0.7585 0.0631 0.088 Uiso 1 1 calc R
H6B H 1.1783 0.7065 0.1232 0.088 Uiso 1 1 calc R
C7 C 1.0142(5) 0.7030(6) 0.1022(5) 0.072(3) Uani 1 1 d .
H7A H 0.9722 0.7382 0.1125 0.087 Uiso 1 1 calc R
H7B H 1.0117 0.6508 0.1265 0.087 Uiso 1 1 calc R
C8 C 1.0113(4) 0.6804(6) 0.0371(5) 0.062(3) Uani 1 1 d U
H8A H 0.9660 0.6506 0.0281 0.074 Uiso 1 1 calc R
H8B H 1.0133 0.7322 0.0124 0.074 Uiso 1 1 calc R
C9 C 1.1325(6) 0.6393(8) 0.0594(7) 0.140(7) Uani 1 1 d .
H9A H 1.1749 0.6314 0.0334 0.168 Uiso 1 1 calc R
H9B H 1.1334 0.5934 0.0894 0.168 Uiso 1 1 calc R
C10 C 1.0703(4) 0.5794(5) -0.0281(5) 0.047(2) Uani 1 1 d .
C11 C 1.0140(4) 0.5766(6) -0.0690(5) 0.064(3) Uani 1 1 d .
H11A H 0.9721 0.6080 -0.0599 0.077 Uiso 1 1 calc R
C12 C 1.0148(4) 0.5333(6) -0.1193(5) 0.059(3) Uani 1 1 d .
H12A H 0.9744 0.5359 -0.1451 0.071 Uiso 1 1 calc R
C13 C 1.1228(5) 0.4834(6) -0.0951(6) 0.086(4) Uani 1 1 d .
H13A H 1.1629 0.4492 -0.1048 0.104 Uiso 1 1 calc R
C14 C 1.1260(5) 0.5234(6) -0.0418(6) 0.073(3) Uani 1 1 d .
H14A H 1.1644 0.5140 -0.0147 0.088 Uiso 1 1 calc R
C15 C 0.9482(6) 1.1271(8) 0.2555(6) 0.080(3) Uani 1 1 d U
C16 C 0.8927(4) 1.1783(5) 0.2208(4) 0.041(2) Uani 1 1 d .
C17 C 0.9115(4) 1.2524(4) 0.1902(4) 0.040(2) Uani 1 1 d U
H17A H 0.9595 1.2714 0.1871 0.048 Uiso 1 1 calc R
C18 C 0.8558(4) 1.2950(5) 0.1653(5) 0.064(3) Uani 1 1 d .
H18A H 0.8671 1.3451 0.1439 0.077 Uiso 1 1 calc R
C19 C 0.7864(4) 1.2735(5) 0.1678(5) 0.065(3) Uani 1 1 d .
H19A H 0.7511 1.3088 0.1502 0.078 Uiso 1 1 calc R
C20 C 0.7666(4) 1.2000(5) 0.1961(5) 0.058(3) Uani 1 1 d .
C21 C 0.8215(4) 1.1531(5) 0.2257(4) 0.048(2) Uani 1 1 d .
H21A H 0.8095 1.1047 0.2487 0.058 Uiso 1 1 calc R
C22 C 0.6930(4) 1.1726(7) 0.1993(6) 0.076(3) Uani 1 1 d .

loop_
_atom_site_aniso_label
_atom_site_aniso_U_11
_atom_site_aniso_U_22
_atom_site_aniso_U_33
_atom_site_aniso_U_23
_atom_site_aniso_U_13
_atom_site_aniso_U_12
Zn1 0.0202(6) 0.0607(8) 0.0651(9) -0.0020(6) -0.0017(5) -0.0015(4)
O1 0.012(3) 0.095(5) 0.095(6) -0.026(4) 0.004(3) 0.003(3)
O2 0.026(3) 0.048(4) 0.066(5) 0.016(3) -0.006(3) 0.001(2)
O3 0.025(3) 0.085(5) 0.095(6) 0.030(4) 0.002(3) -0.009(3)
O4 0.049(4) 0.086(5) 0.126(8) 0.017(5) -0.006(4) -0.001(3)
N1 0.020(3) 0.056(4) 0.069(7) -0.004(4) -0.004(4) -0.010(3)
N2 0.020(3) 0.056(5) 0.075(7) -0.019(4) -0.003(3) -0.015(3)
N3 0.026(4) 0.064(5) 0.069(7) -0.010(5) -0.005(4) -0.011(3)
N4 0.023(4) 0.082(5) 0.062(7) 0.013(4) 0.005(4) 0.000(3)
C1 0.053(6) 0.023(5) 0.088(9) -0.027(5) 0.010(5) 0.002(4)
C2 0.025(5) 0.064(7) 0.087(9) -0.003(6) 0.005(5) -0.007(4)
C3 0.033(5) 0.017(4) 0.107(9) 0.028(5) -0.011(5) -0.003(3)
C4 0.036(5) 0.052(6) 0.110(10) -0.012(6) 0.015(5) -0.002(4)
C5 0.052(7) 0.067(7) 0.137(13) -0.043(7) 0.012(6) -0.027(5)
C6 0.030(5) 0.106(8) 0.085(10) -0.021(7) 0.013(5) -0.025(5)
C7 0.062(6) 0.077(7) 0.077(10) -0.023(6) 0.028(6) -0.024(5)
C8 0.021(4) 0.106(6) 0.058(6) -0.009(5) -0.004(4) -0.025(4)
C9 0.103(10) 0.148(12) 0.168(17) -0.119(12) -0.073(10) 0.067(8)
C10 0.024(4) 0.059(6) 0.059(8) -0.006(5) -0.004(4) -0.001(4)
C11 0.017(4) 0.108(8) 0.067(9) -0.034(7) 0.004(4) 0.003(4)
C12 0.032(5) 0.093(7) 0.054(8) -0.018(6) -0.004(5) -0.018(5)
C13 0.049(6) 0.071(7) 0.138(13) -0.021(8) -0.060(7) 0.019(5)
C14 0.051(6) 0.087(8) 0.082(10) -0.018(7) -0.038(6) 0.002(5)
C15 0.069(6) 0.110(7) 0.063(7) -0.012(6) 0.009(5) 0.019(6)
C16 0.038(4) 0.033(5) 0.050(7) -0.018(5) -0.007(4) 0.002(4)
C17 0.042(4) 0.017(4) 0.060(6) -0.005(4) -0.005(4) -0.009(3)
C18 0.039(5) 0.050(5) 0.104(10) 0.033(6) 0.001(5) 0.003(4)
C19 0.042(5) 0.051(6) 0.103(10) 0.018(6) -0.021(5) 0.006(4)
C20 0.021(4) 0.049(6) 0.105(9) 0.006(6) -0.003(5) 0.004(4)
C21 0.031(4) 0.048(5) 0.066(8) -0.013(5) -0.002(4) 0.012(4)
C22 0.023(5) 0.106(9) 0.098(10) 0.010(7) -0.011(5) 0.026(5)

loop_
_atom_type_symbol
_atom_type_description
_atom_type_scat_dispersion_real
_atom_type_scat_dispersion_imag
_atom_type_scat_source
C C 0.0033 0.0016 'International Tables Vol C Tables 4.2.6.8 and 6.1.1.4'
H H 0.0000 0.0000 'International Tables Vol C Tables 4.2.6.8 and 6.1.1.4'
N N 0.0061 0.0033 'International Tables Vol C Tables 4.2.6.8 and 6.1.1.4'
O O 0.0106 0.0060 'International Tables Vol C Tables 4.2.6.8 and 6.1.1.4'
Zn Zn 0.2839 1.4301 'International Tables Vol C Tables 4.2.6.8 and 6.1.1.4'

loop_
_geom_angle_atom_site_label_1
_geom_angle_atom_site_label_2
_geom_angle_atom_site_label_3
_geom_angle
_geom_angle_site_symmetry_1
_geom_angle_site_symmetry_3
O3 Zn1 O1 112.0(3) 6_656 .
O3 Zn1 N1 100.9(3) 6_656 .
O1 Zn1 N1 107.2(3) . .
O3 Zn1 N4 104.6(3) 6_656 7_576
O1 Zn1 N4 126.9(3) . 7_576
N1 Zn1 N4 101.9(3) . 7_576
C15 O1 Zn1 107.8(7) . .
C22 O3 Zn1 113.9(5) . 6_556
C1 N1 C5 113.9(8) . .
C1 N1 Zn1 124.6(6) . .
C5 N1 Zn1 121.4(5) . .
C3 N2 C7 121.6(6) . .
C3 N2 C6 122.4(6) . .
C7 N2 C6 116.0(7) . .
C10 N3 C9 125.5(8) . .
C10 N3 C8 118.4(7) . .
C9 N3 C8 115.0(8) . .
C13 N4 C12 113.8(9) . .
C13 N4 Zn1 124.1(7) . 7_575
C12 N4 Zn1 121.7(6) . 7_575
N1 C1 C2 125.6(8) . .
C3 C2 C1 121.9(8) . .
C2 C3 N2 124.2(7) . .
C2 C3 C4 115.0(9) . .
N2 C3 C4 120.4(7) . .
C5 C4 C3 117.9(8) . .
N1 C5 C4 124.7(8) . .
C9 C6 N2 112.9(8) . .
N2 C7 C8 111.7(7) . .
N3 C8 C7 108.3(8) . .
N3 C9 C6 121.4(9) . .
N3 C10 C11 125.8(8) . .
N3 C10 C14 120.6(8) . .
C11 C10 C14 113.4(9) . .
C12 C11 C10 124.5(8) . .
C11 C12 N4 122.1(8) . .
N4 C13 C14 128.4(9) . .
C13 C14 C10 117.2(9) . .
O2 C15 O1 128.1(10) . .
O2 C15 C16 118.3(10) . .
O1 C15 C16 112.3(11) . .
C21 C16 C17 121.2(7) . .
C21 C16 C15 117.1(9) . .
C17 C16 C15 121.4(8) . .
C18 C17 C16 115.0(7) . .
C19 C18 C17 126.6(8) . .
C18 C19 C20 119.6(8) . .
C19 C20 C21 117.4(7) . .
C19 C20 C22 122.2(8) . .
C21 C20 C22 120.3(9) . .
C16 C21 C20 119.9(8) . .
O4 C22 O3 119.2(8) . .
O4 C22 C20 121.5(11) . .
O3 C22 C20 118.7(8) . .

loop_
_geom_bond_atom_site_label_1
_geom_bond_atom_site_label_2
_geom_bond_distance
_geom_bond_site_symmetry_2
Zn1 O3 1.944(5) 6_656
Zn1 O1 1.996(6) .
Zn1 N1 2.038(7) .
Zn1 N4 2.051(8) 7_576
O1 C15 1.282(12) .
O2 C15 1.237(13) .
O3 C22 1.315(12) .
O3 Zn1 1.944(5) 6_556
O4 C22 1.281(10) .
N1 C1 1.319(10) .
N1 C5 1.340(11) .
N2 C3 1.393(11) .
N2 C7 1.427(9) .
N2 C6 1.432(10) .
N3 C10 1.370(11) .
N3 C9 1.398(12) .
N3 C8 1.458(10) .
N4 C13 1.322(11) .
N4 C12 1.345(10) .
N4 Zn1 2.051(8) 7_575
C1 C2 1.333(11) .
C2 C3 1.331(11) .
C3 C4 1.437(10) .
C4 C5 1.356(12) .
C6 C9 1.414(12) .
C7 C8 1.496(12) .
C10 C11 1.393(12) .
C10 C14 1.402(12) .
C11 C12 1.316(12) .
C13 C14 1.348(15) .
C15 C16 1.528(14) .
C16 C21 1.393(10) .
C16 C17 1.404(11) .
C17 C18 1.359(10) .
C18 C19 1.342(10) .
C19 C20 1.376(11) .
C20 C21 1.429(11) .
C20 C22 1.445(11) .
